data_4301191
loop_
_publ_author_name
'Wen-Chou Hung'
'Chu-Chieh Lin'

_publ_section_title
;
Preparation, Characterization, and Catalytic Studies of Magnesium Complexes
Supported by NNO-Tridentate Schiff-Base Ligands
;
_journal_name_full 'Inorganic Chemistry'
_journal_page_first 728
_journal_page_last 734
_journal_paper_doi 10.1021/ic801397t
_journal_volume 48
_journal_year 2009
_chemical_formula_moiety 'C38 H46 Br2 Mg2 N4 O4'
_chemical_formula_sum 'C38 H46 Br2 Mg2 N4 O4'
_chemical_formula_weight 831.23
_chemical_name_systematic
; 
 ? 
;
_space_group_IT_number 15
_symmetry_cell_setting monoclinic
_symmetry_space_group_name_Hall '-C 2yc'
_symmetry_space_group_name_H-M 'C 1 2/c 1'
_atom_sites_solution_hydrogens geom
_atom_sites_solution_primary direct
_atom_sites_solution_secondary difmap
_audit_creation_method SHELXL-97
_cell_angle_alpha 90.00
_cell_angle_beta 108.648(11)
_cell_angle_gamma 90.00
_cell_formula_units_Z 4
_cell_length_a 22.187(11)
_cell_length_b 10.591(6)
_cell_length_c 17.588(9)
_cell_measurement_reflns_used 2044
_cell_measurement_temperature 293(2)
_cell_measurement_theta_max 25.186
_cell_measurement_theta_min 2.4545
_cell_volume 3916(4)
_computing_cell_refinement 'Bruker SAINT'
_computing_data_collection 'Bruker SMART'
_computing_data_reduction 'Bruker SAINT'
_computing_molecular_graphics 'SHELXTL (Bruker, 1999)'
_computing_publication_material 'SHELXTL (Bruker, 1999)'
_computing_structure_refinement 'SHELXL-97 (Sheldrick, 1997)'
_computing_structure_solution 'SHELXS-97 (Sheldrick, 1990)'
_diffrn_ambient_temperature 298(2)
_diffrn_measured_fraction_theta_full 0.975
_diffrn_measured_fraction_theta_max 0.975
_diffrn_measurement_device_type 'Bruker SMART 1000 CCD'
_diffrn_measurement_method '\f and \w scans'
_diffrn_radiation_monochromator graphite
_diffrn_radiation_source 'fine-focus sealed tube'
_diffrn_radiation_type MoK\a
_diffrn_radiation_wavelength 0.71073
_diffrn_reflns_av_R_equivalents 0.0889
_diffrn_reflns_av_sigmaI/netI 0.1218
_diffrn_reflns_limit_h_max 27
_diffrn_reflns_limit_h_min -13
_diffrn_reflns_limit_k_max 12
_diffrn_reflns_limit_k_min -13
_diffrn_reflns_limit_l_max 14
_diffrn_reflns_limit_l_min -21
_diffrn_reflns_number 8412
_diffrn_reflns_theta_full 26.13
_diffrn_reflns_theta_max 26.13
_diffrn_reflns_theta_min 2.15
_exptl_absorpt_coefficient_mu 2.146
_exptl_absorpt_correction_T_max 0.8141
_exptl_absorpt_correction_T_min 0.7678
_exptl_absorpt_correction_type multi-scan
_exptl_absorpt_process_details 'SADABS, Sheldrick (1996)'
_exptl_crystal_colour yellow
_exptl_crystal_density_diffrn 1.410
_exptl_crystal_density_method 'not measured'
_exptl_crystal_description parallelpiped
_exptl_crystal_F_000 1712
_exptl_crystal_size_max 0.13
_exptl_crystal_size_mid 0.12
_exptl_crystal_size_min 0.10
_refine_diff_density_max 0.317
_refine_diff_density_min -0.400
_refine_diff_density_rms 0.072
_refine_ls_extinction_coef none
_refine_ls_extinction_method none
_refine_ls_goodness_of_fit_ref 0.998
_refine_ls_hydrogen_treatment constr
_refine_ls_matrix_type full
_refine_ls_number_parameters 226
_refine_ls_number_reflns 3799
_refine_ls_number_restraints 0
_refine_ls_restrained_S_all 0.998
_refine_ls_R_factor_all 0.1396
_refine_ls_R_factor_gt 0.0490
_refine_ls_shift/su_max 0.000
_refine_ls_shift/su_mean 0.000
_refine_ls_structure_factor_coef Fsqd
_refine_ls_weighting_details 'calc w=1/[\s^2^(Fo^2^)+(0.0120P)^2^+0.0000P] where P=(Fo^2^+2Fc^2^)/3'
_refine_ls_weighting_scheme calc
_refine_ls_wR_factor_gt 0.0666
_refine_ls_wR_factor_ref 0.0789
_reflns_number_gt 1586
_reflns_number_total 3799
_reflns_threshold_expression >2sigma(I)
_cod_data_source_file ic801397t_si_001_2.cif
_cod_data_source_block 3
_cod_original_sg_symbol_H-M 'C 2/c'
_cod_database_code 4301191

loop_
_symmetry_equiv_pos_as_xyz
'x, y, z'
'-x, y, -z+1/2'
'x+1/2, y+1/2, z'
'-x+1/2, y+1/2, -z+1/2'
'-x, -y, -z'
'x, -y, z-1/2'
'-x+1/2, -y+1/2, -z'
'x+1/2, -y+1/2, z-1/2'

loop_
_atom_site_label
_atom_site_type_symbol
_atom_site_fract_x
_atom_site_fract_y
_atom_site_fract_z
_atom_site_U_iso_or_equiv
_atom_site_adp_type
_atom_site_occupancy
_atom_site_symmetry_multiplicity
_atom_site_calc_flag
_atom_site_refinement_flags
_atom_site_disorder_assembly
_atom_site_disorder_group
Mg Mg 0.51444(6) 0.13548(13) -0.00194(9) 0.0413(4) Uani 1 1 d . . .
Br Br 0.30562(2) 0.49663(6) 0.15930(3) 0.0819(2) Uani 1 1 d . . .
O1 O 0.43995(12) 0.2421(3) -0.04464(16) 0.0510(8) Uani 1 1 d . . .
O2 O 0.51325(10) 0.0081(3) 0.07730(15) 0.0434(7) Uani 1 1 d . . .
N1 N 0.55072(15) 0.2996(3) 0.0733(2) 0.0448(10) Uani 1 1 d . . .
N2 N 0.61184(14) 0.1522(4) -0.0093(2) 0.0481(10) Uani 1 1 d . . .
C1 C 0.4135(2) 0.3035(4) -0.0001(3) 0.0428(12) Uani 1 1 d . . .
C2 C 0.3466(2) 0.3123(4) -0.0231(3) 0.0538(13) Uani 1 1 d . . .
H2A H 0.3228 0.2777 -0.0721 0.065 Uiso 1 1 calc R . .
C3 C 0.3148(2) 0.3688(4) 0.0225(3) 0.0546(13) Uani 1 1 d . . .
H3A H 0.2705 0.3696 0.0055 0.065 Uiso 1 1 calc R . .
C4 C 0.3492(2) 0.4248(4) 0.0944(3) 0.0502(13) Uani 1 1 d . . .
C5 C 0.4144(2) 0.4255(4) 0.1163(2) 0.0492(13) Uani 1 1 d . . .
H5A H 0.4372 0.4661 0.1636 0.059 Uiso 1 1 calc R . .
C6 C 0.44803(19) 0.3683(4) 0.0709(3) 0.0402(11) Uani 1 1 d . . .
C7 C 0.5179(2) 0.3837(4) 0.0959(3) 0.0432(11) Uani 1 1 d . . .
C8 C 0.54731(17) 0.4969(4) 0.1435(2) 0.0565(12) Uani 1 1 d . . .
H8A H 0.5926 0.4937 0.1552 0.085 Uiso 1 1 calc R . .
H8B H 0.5374 0.4982 0.1928 0.085 Uiso 1 1 calc R . .
H8C H 0.5309 0.5718 0.1132 0.085 Uiso 1 1 calc R . .
C9 C 0.61962(18) 0.3203(4) 0.0907(3) 0.0558(14) Uani 1 1 d . . .
H9A H 0.6392 0.3403 0.1471 0.067 Uiso 1 1 calc R . .
H9B H 0.6266 0.3907 0.0593 0.067 Uiso 1 1 calc R . .
C10 C 0.64896(18) 0.2033(4) 0.0703(3) 0.0565(14) Uani 1 1 d . . .
H10A H 0.6918 0.2222 0.0706 0.068 Uiso 1 1 calc R . .
H10B H 0.6518 0.1397 0.1110 0.068 Uiso 1 1 calc R . .
C11 C 0.63840(19) 0.0276(4) -0.0185(3) 0.0777(17) Uani 1 1 d . . .
H11A H 0.6804 0.0381 -0.0220 0.117 Uiso 1 1 calc R . .
H11B H 0.6117 -0.0121 -0.0665 0.117 Uiso 1 1 calc R . .
H11C H 0.6404 -0.0242 0.0270 0.117 Uiso 1 1 calc R . .
C12 C 0.6149(2) 0.2379(5) -0.0747(3) 0.0929(19) Uani 1 1 d . . .
H12A H 0.6579 0.2419 -0.0757 0.139 Uiso 1 1 calc R . .
H12B H 0.6011 0.3208 -0.0655 0.139 Uiso 1 1 calc R . .
H12C H 0.5877 0.2064 -0.1251 0.139 Uiso 1 1 calc R . .
C13 C 0.52114(18) 0.0210(4) 0.1587(2) 0.0554(13) Uani 1 1 d . . .
H13A H 0.4981 -0.0463 0.1747 0.066 Uiso 1 1 calc R . .
H13B H 0.5025 0.1005 0.1670 0.066 Uiso 1 1 calc R . .
C14 C 0.5896(2) 0.0175(5) 0.2116(2) 0.0454(12) Uani 1 1 d . . .
C15 C 0.6272(2) -0.0868(5) 0.2127(3) 0.0612(14) Uani 1 1 d . . .
H15A H 0.6099 -0.1560 0.1806 0.073 Uiso 1 1 calc R . .
C16 C 0.6904(2) -0.0901(5) 0.2609(3) 0.0705(16) Uani 1 1 d . . .
H16A H 0.7150 -0.1616 0.2620 0.085 Uiso 1 1 calc R . .
C17 C 0.7165(2) 0.0142(6) 0.3075(3) 0.0779(16) Uani 1 1 d . . .
H17A H 0.7590 0.0132 0.3392 0.094 Uiso 1 1 calc R . .
C18 C 0.6799(3) 0.1185(6) 0.3070(3) 0.0742(17) Uani 1 1 d . . .
H18A H 0.6972 0.1883 0.3385 0.089 Uiso 1 1 calc R . .
C19 C 0.6165(2) 0.1184(5) 0.2587(3) 0.0611(14) Uani 1 1 d . . .
H19A H 0.5916 0.1892 0.2585 0.073 Uiso 1 1 calc R . .

loop_
_atom_site_aniso_label
_atom_site_aniso_U_11
_atom_site_aniso_U_22
_atom_site_aniso_U_33
_atom_site_aniso_U_23
_atom_site_aniso_U_13
_atom_site_aniso_U_12
Mg 0.0334(9) 0.0438(10) 0.0468(9) 0.0020(9) 0.0128(7) 0.0021(7)
Br 0.0620(4) 0.1122(5) 0.0784(4) 0.0038(4) 0.0324(3) 0.0277(4)
O1 0.048(2) 0.055(2) 0.043(2) -0.0052(17) 0.0039(15) 0.0164(16)
O2 0.0453(17) 0.0494(19) 0.0343(16) 0.0003(18) 0.0113(13) 0.0018(16)
N1 0.032(2) 0.042(3) 0.060(3) -0.002(2) 0.0126(19) -0.0010(18)
N2 0.034(2) 0.057(3) 0.056(3) 0.001(2) 0.018(2) 0.004(2)
C1 0.043(3) 0.037(3) 0.043(3) 0.008(3) 0.005(2) 0.007(2)
C2 0.033(3) 0.062(4) 0.054(3) 0.000(3) -0.004(2) 0.005(2)
C3 0.033(3) 0.055(4) 0.071(4) 0.007(3) 0.009(3) 0.009(3)
C4 0.039(3) 0.045(3) 0.067(4) 0.015(3) 0.017(3) 0.010(2)
C5 0.043(3) 0.052(3) 0.047(3) -0.004(3) 0.007(2) 0.004(2)
C6 0.035(3) 0.038(3) 0.046(3) 0.005(3) 0.010(2) 0.006(2)
C7 0.039(3) 0.037(3) 0.048(3) 0.003(2) 0.006(2) 0.000(2)
C8 0.046(3) 0.054(3) 0.065(3) -0.006(3) 0.011(2) -0.003(3)
C9 0.037(3) 0.057(4) 0.070(4) -0.009(3) 0.013(3) -0.001(2)
C10 0.029(3) 0.065(4) 0.075(4) -0.004(3) 0.015(3) 0.001(2)
C11 0.055(3) 0.074(5) 0.103(4) -0.017(4) 0.023(3) 0.019(3)
C12 0.077(4) 0.115(5) 0.097(5) 0.036(4) 0.042(3) -0.004(3)
C13 0.044(3) 0.074(4) 0.049(3) -0.006(3) 0.015(2) 0.001(3)
C14 0.050(3) 0.052(4) 0.036(3) 0.000(3) 0.016(2) -0.001(3)
C15 0.056(4) 0.078(4) 0.047(3) -0.016(3) 0.012(3) -0.001(3)
C16 0.059(4) 0.084(5) 0.062(4) 0.000(3) 0.011(3) 0.019(3)
C17 0.052(4) 0.111(6) 0.063(4) -0.019(4) 0.007(3) -0.001(4)
C18 0.064(4) 0.085(5) 0.063(4) -0.020(3) 0.006(3) -0.005(3)
C19 0.064(4) 0.061(4) 0.056(4) 0.001(3) 0.015(3) 0.008(3)

loop_
_atom_type_symbol
_atom_type_description
_atom_type_scat_dispersion_real
_atom_type_scat_dispersion_imag
_atom_type_scat_source
C C 0.0033 0.0016 'International Tables Vol C Tables 4.2.6.8 and 6.1.1.4'
H H 0.0000 0.0000 'International Tables Vol C Tables 4.2.6.8 and 6.1.1.4'
N N 0.0061 0.0033 'International Tables Vol C Tables 4.2.6.8 and 6.1.1.4'
O O 0.0106 0.0060 'International Tables Vol C Tables 4.2.6.8 and 6.1.1.4'
Mg Mg 0.0486 0.0363 'International Tables Vol C Tables 4.2.6.8 and 6.1.1.4'
Br Br -0.2901 2.4595 'International Tables Vol C Tables 4.2.6.8 and 6.1.1.4'

loop_
_geom_angle_atom_site_label_1
_geom_angle_atom_site_label_2
_geom_angle_atom_site_label_3
_geom_angle
_geom_angle_site_symmetry_1
_geom_angle_site_symmetry_3
_geom_angle_publ_flag
O1 Mg O2 118.35(12) . . ?
O1 Mg O2 98.27(13) . 5_655 ?
O2 Mg O2 82.80(13) . 5_655 ?
O1 Mg N1 82.79(14) . . ?
O2 Mg N1 101.85(14) . . ?
O2 Mg N1 174.11(13) 5_655 . ?
O1 Mg N2 131.06(15) . . ?
O2 Mg N2 109.53(13) . . ?
O2 Mg N2 97.03(13) 5_655 . ?
N1 Mg N2 78.07(13) . . ?
O1 Mg Mg 114.23(11) . 5_655 ?
O2 Mg Mg 41.85(9) . 5_655 ?
O2 Mg Mg 40.95(8) 5_655 5_655 ?
N1 Mg Mg 143.57(13) . 5_655 ?
N2 Mg Mg 107.65(12) . 5_655 ?
C1 O1 Mg 123.5(3) . . ?
C13 O2 Mg 129.9(3) . . ?
C13 O2 Mg 132.3(3) . 5_655 ?
Mg O2 Mg 97.20(13) . 5_655 ?
C7 N1 C9 118.9(4) . . ?
C7 N1 Mg 127.1(3) . . ?
C9 N1 Mg 113.7(2) . . ?
C12 N2 C10 111.1(4) . . ?
C12 N2 C11 110.1(4) . . ?
C10 N2 C11 108.1(3) . . ?
C12 N2 Mg 112.4(3) . . ?
C10 N2 Mg 103.5(2) . . ?
C11 N2 Mg 111.5(3) . . ?
O1 C1 C2 119.9(4) . . ?
O1 C1 C6 123.8(4) . . ?
C2 C1 C6 116.3(4) . . ?
C3 C2 C1 123.7(4) . . ?
C3 C2 H2A 118.1 . . ?
C1 C2 H2A 118.1 . . ?
C2 C3 C4 119.2(4) . . ?
C2 C3 H3A 120.4 . . ?
C4 C3 H3A 120.4 . . ?
C3 C4 C5 118.8(4) . . ?
C3 C4 Br 119.3(4) . . ?
C5 C4 Br 121.9(4) . . ?
C4 C5 C6 123.1(4) . . ?
C4 C5 H5A 118.4 . . ?
C6 C5 H5A 118.4 . . ?
C5 C6 C1 118.6(4) . . ?
C5 C6 C7 118.9(4) . . ?
C1 C6 C7 122.4(4) . . ?
N1 C7 C6 118.2(4) . . ?
N1 C7 C8 122.6(4) . . ?
C6 C7 C8 119.1(4) . . ?
C7 C8 H8A 109.5 . . ?
C7 C8 H8B 109.5 . . ?
H8A C8 H8B 109.5 . . ?
C7 C8 H8C 109.5 . . ?
H8A C8 H8C 109.5 . . ?
H8B C8 H8C 109.5 . . ?
N1 C9 C10 109.2(3) . . ?
N1 C9 H9A 109.8 . . ?
C10 C9 H9A 109.8 . . ?
N1 C9 H9B 109.8 . . ?
C10 C9 H9B 109.8 . . ?
H9A C9 H9B 108.3 . . ?
N2 C10 C9 112.1(4) . . ?
N2 C10 H10A 109.2 . . ?
C9 C10 H10A 109.2 . . ?
N2 C10 H10B 109.2 . . ?
C9 C10 H10B 109.2 . . ?
H10A C10 H10B 107.9 . . ?
N2 C11 H11A 109.5 . . ?
N2 C11 H11B 109.5 . . ?
H11A C11 H11B 109.5 . . ?
N2 C11 H11C 109.5 . . ?
H11A C11 H11C 109.5 . . ?
H11B C11 H11C 109.5 . . ?
N2 C12 H12A 109.5 . . ?
N2 C12 H12B 109.5 . . ?
H12A C12 H12B 109.5 . . ?
N2 C12 H12C 109.5 . . ?
H12A C12 H12C 109.5 . . ?
H12B C12 H12C 109.5 . . ?
O2 C13 C14 113.8(3) . . ?
O2 C13 H13A 108.8 . . ?
C14 C13 H13A 108.8 . . ?
O2 C13 H13B 108.8 . . ?
C14 C13 H13B 108.8 . . ?
H13A C13 H13B 107.7 . . ?
C19 C14 C15 118.2(4) . . ?
C19 C14 C13 120.9(5) . . ?
C15 C14 C13 120.9(5) . . ?
C14 C15 C16 121.1(5) . . ?
C14 C15 H15A 119.5 . . ?
C16 C15 H15A 119.5 . . ?
C17 C16 C15 119.4(5) . . ?
C17 C16 H16A 120.3 . . ?
C15 C16 H16A 120.3 . . ?
C16 C17 C18 120.3(5) . . ?
C16 C17 H17A 119.9 . . ?
C18 C17 H17A 119.9 . . ?
C17 C18 C19 119.0(5) . . ?
C17 C18 H18A 120.5 . . ?
C19 C18 H18A 120.5 . . ?
C14 C19 C18 122.1(5) . . ?
C14 C19 H19A 119.0 . . ?
C18 C19 H19A 119.0 . . ?

loop_
_geom_bond_atom_site_label_1
_geom_bond_atom_site_label_2
_geom_bond_distance
_geom_bond_site_symmetry_2
_geom_bond_publ_flag
Mg O1 1.943(3) . ?
Mg O2 1.946(3) . ?
Mg O2 1.981(3) 5_655 ?
Mg N1 2.177(4) . ?
Mg N2 2.213(3) . ?
Mg Mg 2.946(3) 5_655 ?
Br C4 1.876(4) . ?
O1 C1 1.293(4) . ?
O2 C13 1.392(4) . ?
O2 Mg 1.981(3) 5_655 ?
N1 C7 1.292(5) . ?
N1 C9 1.476(4) . ?
N2 C12 1.484(5) . ?
N2 C10 1.481(5) . ?
N2 C11 1.475(5) . ?
C1 C2 1.412(5) . ?
C1 C6 1.416(5) . ?
C2 C3 1.365(5) . ?
C2 H2A 0.9300 . ?
C3 C4 1.384(6) . ?
C3 H3A 0.9300 . ?
C4 C5 1.373(5) . ?
C5 C6 1.394(5) . ?
C5 H5A 0.9300 . ?
C6 C7 1.478(5) . ?
C7 C8 1.488(5) . ?
C8 H8A 0.9600 . ?
C8 H8B 0.9600 . ?
C8 H8C 0.9600 . ?
C9 C10 1.495(5) . ?
C9 H9A 0.9700 . ?
C9 H9B 0.9700 . ?
C10 H10A 0.9700 . ?
C10 H10B 0.9700 . ?
C11 H11A 0.9600 . ?
C11 H11B 0.9600 . ?
C11 H11C 0.9600 . ?
C12 H12A 0.9600 . ?
C12 H12B 0.9600 . ?
C12 H12C 0.9600 . ?
C13 C14 1.506(5) . ?
C13 H13A 0.9700 . ?
C13 H13B 0.9700 . ?
C14 C19 1.366(6) . ?
C14 C15 1.382(6) . ?
C15 C16 1.387(6) . ?
C15 H15A 0.9300 . ?
C16 C17 1.386(6) . ?
C16 H16A 0.9300 . ?
C17 C18 1.370(6) . ?
C17 H17A 0.9300 . ?
C18 C19 1.392(5) . ?
C18 H18A 0.9300 . ?
C19 H19A 0.9300 . ?
